data_2220466
loop_
_publ_author_name
'Zhang, Shu-Ping'
'Qiao, Rui'
'Shao, Si-Chang'

_publ_section_title
;
 <i>N</i>'-(4-Chlorobenzylidene)-2-hydroxybenzohydrazide
;
_journal_coeditor_code CV2476
_journal_issue 1
_journal_name_full 'Acta Crystallographica Section E'
_journal_page_first o84
_journal_paper_doi 10.1107/S160053680803972X
_journal_volume 65
_journal_year 2009
_chemical_formula_iupac 'C14 H11 Cl N2 O2'
_chemical_formula_moiety 'C14 H11 Cl N2 O2'
_chemical_formula_sum 'C14 H11 Cl N2 O2'
_chemical_formula_weight 274.70
_chemical_name_systematic
;
<i>N</i>'-(4-Chlorobenzylidene)-2-hydroxybenzohydrazide
;
_space_group_IT_number 14
_symmetry_cell_setting monoclinic
_symmetry_space_group_name_Hall '-P 2yn'
_symmetry_space_group_name_H-M 'P 1 21/n 1'
_atom_sites_solution_hydrogens geom
_atom_sites_solution_primary direct
_atom_sites_solution_secondary difmap
_audit_creation_method SHELXL-97
_cell_angle_alpha 90.00
_cell_angle_beta 99.710(2)
_cell_angle_gamma 90.00
_cell_formula_units_Z 4
_cell_length_a 4.8557(6)
_cell_length_b 24.588(3)
_cell_length_c 11.0903(13)
_cell_measurement_reflns_used 986
_cell_measurement_temperature 298(2)
_cell_measurement_theta_max 28.24
_cell_measurement_theta_min 2.1
_cell_volume 1305.1(3)
_computing_cell_refinement 'SAINT (Siemens, 1996)'
_computing_data_collection 'SMART (Siemens, 1996)'
_computing_data_reduction 'SAINT (Siemens, 1996)'
_computing_molecular_graphics 'SHELXTL (Sheldrick, 2008)'
_computing_publication_material 'SHELXTL (Sheldrick, 2008)'
_computing_structure_refinement 'SHELXL97 (Sheldrick, 2008)'
_computing_structure_solution 'SHELXS97 (Sheldrick, 2008)'
_diffrn_ambient_temperature 298(2)
_diffrn_measured_fraction_theta_full 0.968
_diffrn_measured_fraction_theta_max 0.968
_diffrn_measurement_device_type 'Bruker SMART CCD area-detector'
_diffrn_measurement_method '\f and \w'
_diffrn_radiation_monochromator graphite
_diffrn_radiation_source 'fine-focus sealed tube'
_diffrn_radiation_type MoK\a
_diffrn_radiation_wavelength 0.71073
_diffrn_reflns_av_R_equivalents 0.0266
_diffrn_reflns_av_sigmaI/netI 0.0256
_diffrn_reflns_limit_h_max 6
_diffrn_reflns_limit_h_min -6
_diffrn_reflns_limit_k_max 31
_diffrn_reflns_limit_k_min -32
_diffrn_reflns_limit_l_max 13
_diffrn_reflns_limit_l_min -14
_diffrn_reflns_number 11227
_diffrn_reflns_theta_full 28.24
_diffrn_reflns_theta_max 28.24
_diffrn_reflns_theta_min 1.66
_exptl_absorpt_coefficient_mu 0.291
_exptl_absorpt_correction_T_max 0.9771
_exptl_absorpt_correction_T_min 0.9715
_exptl_absorpt_correction_type multi-scan
_exptl_absorpt_process_details '(SADABS; Sheldrick, 1996)'
_exptl_crystal_colour colourless
_exptl_crystal_density_diffrn 1.398
_exptl_crystal_density_method 'not measured'
_exptl_crystal_description block
_exptl_crystal_F_000 568
_exptl_crystal_size_max 0.10
_exptl_crystal_size_mid 0.10
_exptl_crystal_size_min 0.08
_refine_diff_density_max 0.379
_refine_diff_density_min -0.218
_refine_ls_extinction_method none
_refine_ls_goodness_of_fit_ref 1.116
_refine_ls_hydrogen_treatment mixed
_refine_ls_matrix_type full
_refine_ls_number_parameters 180
_refine_ls_number_reflns 3126
_refine_ls_number_restraints 1
_refine_ls_restrained_S_all 1.117
_refine_ls_R_factor_all 0.0852
_refine_ls_R_factor_gt 0.0667
_refine_ls_shift/su_max 0.072
_refine_ls_shift/su_mean 0.003
_refine_ls_structure_factor_coef Fsqd
_refine_ls_weighting_details 'calc w=1/[\s^2^(Fo^2^)+(0.0705P)^2^+0.4971P] where P=(Fo^2^+2Fc^2^)/3'
_refine_ls_weighting_scheme calc
_refine_ls_wR_factor_gt 0.1578
_refine_ls_wR_factor_ref 0.1687
_reflns_number_gt 2402
_reflns_number_total 3126
_reflns_threshold_expression I>2\s(I)
_cod_data_source_file cv2476.cif
_cod_data_source_block I
_cod_original_sg_symbol_H-M 'P 21/n'
_cod_database_code 2220466
_cod_database_fobs_code 2220466

loop_
_symmetry_equiv_pos_as_xyz
'x, y, z'
'-x+1/2, y+1/2, -z+1/2'
'-x, -y, -z'
'x-1/2, -y-1/2, z-1/2'

loop_
_atom_site_type_symbol
_atom_site_label
_atom_site_fract_x
_atom_site_fract_y
_atom_site_fract_z
_atom_site_U_iso_or_equiv
_atom_site_adp_type
_atom_site_calc_flag
_atom_site_refinement_flags
_atom_site_occupancy
_atom_site_disorder_assembly
_atom_site_disorder_group
Cl Cl1 -0.39445(17) 1.00945(3) 0.73436(9) 0.0851(3) Uani d . 1 . .
O O1 0.9734(4) 0.73796(8) 0.50406(15) 0.0610(5) Uani d D 1 . .
N N1 0.6996(4) 0.76768(8) 0.67797(18) 0.0476(5) Uani d . 1 . .
O O2 0.8154(4) 0.72610(8) 0.85960(14) 0.0618(5) Uani d . 1 . .
N N2 0.5245(4) 0.80391(8) 0.72149(16) 0.0465(5) Uani d . 1 . .
C C7 0.8405(4) 0.73021(9) 0.75183(18) 0.0442(5) Uani d . 1 . .
C C1 1.0293(4) 0.69349(9) 0.69718(18) 0.0411(5) Uani d . 1 . .
C C8 0.3878(5) 0.83421(10) 0.6399(2) 0.0507(6) Uani d . 1 . .
H H8 0.4112 0.8294 0.5591 0.061 Uiso calc R 1 . .
C C3 1.2815(5) 0.66229(11) 0.5401(2) 0.0531(6) Uani d . 1 . .
H H3 1.3252 0.6657 0.4619 0.064 Uiso calc R 1 . .
C C2 1.0942(4) 0.69832(9) 0.57896(18) 0.0423(5) Uani d . 1 . .
C C4 1.4019(5) 0.62186(11) 0.6157(2) 0.0588(6) Uani d . 1 . .
H H4 1.5299 0.5984 0.5892 0.071 Uiso calc R 1 . .
C C9 0.1965(5) 0.87608(10) 0.6674(2) 0.0485(5) Uani d . 1 . .
C C6 1.1533(5) 0.65119(11) 0.7705(2) 0.0562(6) Uani d . 1 . .
H H6 1.1112 0.6471 0.8487 0.067 Uiso calc R 1 . .
C C13 -0.0225(6) 0.93008(11) 0.8045(3) 0.0648(7) Uani d . 1 . .
H H13 -0.0453 0.9389 0.8838 0.078 Uiso calc R 1 . .
C C14 0.1588(6) 0.88896(11) 0.7845(2) 0.0571(6) Uani d . 1 . .
H H14 0.2561 0.8698 0.8506 0.069 Uiso calc R 1 . .
C C12 -0.1684(5) 0.95778(10) 0.7069(3) 0.0579(6) Uani d . 1 . .
C C5 1.3350(6) 0.61556(12) 0.7309(2) 0.0623(7) Uani d . 1 . .
H H5 1.4127 0.5873 0.7812 0.075 Uiso calc R 1 . .
C C10 0.0436(6) 0.90483(13) 0.5712(3) 0.0713(8) Uani d . 1 . .
H H10 0.0643 0.8963 0.4915 0.086 Uiso calc R 1 . .
C C11 -0.1375(6) 0.94547(13) 0.5903(3) 0.0763(9) Uani d . 1 . .
H H11 -0.2377 0.9644 0.5245 0.092 Uiso calc R 1 . .
H H1 1.053(6) 0.7435(12) 0.449(2) 0.081(10) Uiso d D 1 . .
H H2 0.708(5) 0.7692(10) 0.607(2) 0.051(7) Uiso d . 1 . .

loop_
_atom_site_aniso_label
_atom_site_aniso_U_11
_atom_site_aniso_U_22
_atom_site_aniso_U_33
_atom_site_aniso_U_12
_atom_site_aniso_U_13
_atom_site_aniso_U_23
Cl1 0.0716(5) 0.0602(5) 0.1249(8) 0.0104(3) 0.0203(5) 0.0032(4)
O1 0.0751(11) 0.0777(13) 0.0384(9) 0.0191(9) 0.0334(8) 0.0132(8)
N1 0.0595(11) 0.0569(12) 0.0316(9) 0.0026(9) 0.0223(8) -0.0021(8)
O2 0.0829(12) 0.0735(12) 0.0359(8) 0.0106(9) 0.0301(8) 0.0019(8)
N2 0.0528(10) 0.0519(11) 0.0384(10) -0.0043(8) 0.0186(8) -0.0053(8)
C7 0.0513(12) 0.0507(13) 0.0346(10) -0.0096(10) 0.0191(9) -0.0043(9)
C1 0.0452(11) 0.0483(12) 0.0321(10) -0.0081(9) 0.0136(8) -0.0037(9)
C8 0.0585(13) 0.0622(15) 0.0342(11) -0.0036(11) 0.0154(10) -0.0046(10)
C3 0.0599(13) 0.0668(16) 0.0365(11) 0.0045(11) 0.0192(10) -0.0054(11)
C2 0.0459(11) 0.0513(13) 0.0320(10) -0.0042(9) 0.0133(8) -0.0009(9)
C4 0.0632(15) 0.0669(16) 0.0471(13) 0.0129(12) 0.0117(11) -0.0114(12)
C9 0.0514(12) 0.0545(14) 0.0401(11) -0.0073(10) 0.0094(9) -0.0007(10)
C6 0.0744(16) 0.0621(15) 0.0352(11) 0.0040(12) 0.0182(11) 0.0028(11)
C13 0.0829(18) 0.0613(16) 0.0554(15) 0.0062(14) 0.0266(13) 0.0019(13)
C14 0.0732(16) 0.0579(15) 0.0432(13) 0.0118(12) 0.0182(11) 0.0090(11)
C12 0.0519(13) 0.0492(14) 0.0732(17) -0.0039(11) 0.0120(12) 0.0066(12)
C5 0.0808(18) 0.0614(16) 0.0441(13) 0.0150(13) 0.0084(12) 0.0032(12)
C10 0.0768(18) 0.090(2) 0.0453(14) 0.0106(16) 0.0059(12) 0.0040(14)
C11 0.0708(18) 0.090(2) 0.0633(18) 0.0143(16) -0.0019(14) 0.0168(16)

loop_
_atom_type_symbol
_atom_type_description
_atom_type_scat_dispersion_real
_atom_type_scat_dispersion_imag
_atom_type_scat_source
C C 0.0033 0.0016 'International Tables Vol C Tables 4.2.6.8 and 6.1.1.4'
H H 0.0000 0.0000 'International Tables Vol C Tables 4.2.6.8 and 6.1.1.4'
N N 0.0061 0.0033 'International Tables Vol C Tables 4.2.6.8 and 6.1.1.4'
O O 0.0106 0.0060 'International Tables Vol C Tables 4.2.6.8 and 6.1.1.4'
Cl Cl 0.1484 0.1585 'International Tables Vol C Tables 4.2.6.8 and 6.1.1.4'

loop_
_geom_angle_atom_site_label_1
_geom_angle_atom_site_label_2
_geom_angle_atom_site_label_3
_geom_angle_site_symmetry_1
_geom_angle_site_symmetry_3
_geom_angle
_geom_angle_publ_flag
C2 O1 H1 . . 112(2) ?
C7 N1 N2 . . 120.86(18) ?
C7 N1 H2 . . 122.0(18) ?
N2 N1 H2 . . 117.1(18) ?
C8 N2 N1 . . 114.23(18) ?
O2 C7 N1 . . 121.9(2) ?
O2 C7 C1 . . 121.1(2) ?
N1 C7 C1 . . 117.02(17) ?
C6 C1 C2 . . 117.7(2) ?
C6 C1 C7 . . 116.82(18) ?
C2 C1 C7 . . 125.5(2) ?
N2 C8 C9 . . 122.9(2) ?
N2 C8 H8 . . 118.6 ?
C9 C8 H8 . . 118.6 ?
C4 C3 C2 . . 120.5(2) ?
C4 C3 H3 . . 119.7 ?
C2 C3 H3 . . 119.7 ?
O1 C2 C3 . . 120.60(18) ?
O1 C2 C1 . . 119.55(19) ?
C3 C2 C1 . . 119.9(2) ?
C3 C4 C5 . . 120.4(2) ?
C3 C4 H4 . . 119.8 ?
C5 C4 H4 . . 119.8 ?
C14 C9 C10 . . 117.9(2) ?
C14 C9 C8 . . 123.4(2) ?
C10 C9 C8 . . 118.6(2) ?
C5 C6 C1 . . 122.0(2) ?
C5 C6 H6 . . 119.0 ?
C1 C6 H6 . . 119.0 ?
C12 C13 C14 . . 119.7(2) ?
C12 C13 H13 . . 120.2 ?
C14 C13 H13 . . 120.2 ?
C9 C14 C13 . . 120.5(2) ?
C9 C14 H14 . . 119.7 ?
C13 C14 H14 . . 119.7 ?
C11 C12 C13 . . 121.0(3) ?
C11 C12 Cl1 . . 120.2(2) ?
C13 C12 Cl1 . . 118.8(2) ?
C6 C5 C4 . . 119.4(2) ?
C6 C5 H5 . . 120.3 ?
C4 C5 H5 . . 120.3 ?
C11 C10 C9 . . 121.8(3) ?
C11 C10 H10 . . 119.1 ?
C9 C10 H10 . . 119.1 ?
C12 C11 C10 . . 119.1(3) ?
C12 C11 H11 . . 120.5 ?
C10 C11 H11 . . 120.5 ?

loop_
_geom_bond_atom_site_label_1
_geom_bond_atom_site_label_2
_geom_bond_site_symmetry_2
_geom_bond_distance
_geom_bond_publ_flag
Cl1 C12 . 1.739(3) ?
O1 C2 . 1.349(3) ?
O1 H1 . 0.782(18) ?
N1 C7 . 1.341(3) ?
N1 N2 . 1.374(3) ?
N1 H2 . 0.80(3) ?
O2 C7 . 1.226(2) ?
N2 C8 . 1.269(3) ?
C7 C1 . 1.487(3) ?
C1 C6 . 1.393(3) ?
C1 C2 . 1.404(3) ?
C8 C9 . 1.453(3) ?
C8 H8 . 0.9300 ?
C3 C4 . 1.367(3) ?
C3 C2 . 1.389(3) ?
C3 H3 . 0.9300 ?
C4 C5 . 1.379(3) ?
C4 H4 . 0.9300 ?
C9 C14 . 1.379(3) ?
C9 C10 . 1.386(4) ?
C6 C5 . 1.367(3) ?
C6 H6 . 0.9300 ?
C13 C12 . 1.371(4) ?
C13 C14 . 1.383(4) ?
C13 H13 . 0.9300 ?
C14 H14 . 0.9300 ?
C12 C11 . 1.360(4) ?
C5 H5 . 0.9300 ?
C10 C11 . 1.371(4) ?
C10 H10 . 0.9300 ?
C11 H11 . 0.9300 ?

loop_
_geom_hbond_atom_site_label_D
_geom_hbond_atom_site_label_H
_geom_hbond_atom_site_label_A
_geom_hbond_site_symmetry_A
_geom_hbond_distance_DH
_geom_hbond_distance_HA
_geom_hbond_distance_DA
_geom_hbond_angle_DHA
N1 H2 O1 . 0.80(3) 2.01(3) 2.624(2) 134(2)
O1 H1 O2 4_675 0.782(18) 1.90(2) 2.647(2) 159(3)

loop_
_geom_torsion_atom_site_label_1
_geom_torsion_atom_site_label_2
_geom_torsion_atom_site_label_3
_geom_torsion_atom_site_label_4
_geom_torsion_site_symmetry_1
_geom_torsion_site_symmetry_2
_geom_torsion_site_symmetry_3
_geom_torsion_site_symmetry_4
_geom_torsion
_geom_torsion_publ_flag
C7 N1 N2 C8 . . . . -174.7(2) ?
N2 N1 C7 O2 . . . . 1.3(3) ?
N2 N1 C7 C1 . . . . -178.79(18) ?
O2 C7 C1 C6 . . . . 6.2(3) ?
N1 C7 C1 C6 . . . . -173.7(2) ?
O2 C7 C1 C2 . . . . -173.2(2) ?
N1 C7 C1 C2 . . . . 6.9(3) ?
N1 N2 C8 C9 . . . . -178.5(2) ?
C4 C3 C2 O1 . . . . -179.4(2) ?
C4 C3 C2 C1 . . . . 0.5(4) ?
C6 C1 C2 O1 . . . . 178.4(2) ?
C7 C1 C2 O1 . . . . -2.2(3) ?
C6 C1 C2 C3 . . . . -1.5(3) ?
C7 C1 C2 C3 . . . . 177.9(2) ?
C2 C3 C4 C5 . . . . 1.3(4) ?
N2 C8 C9 C14 . . . . 4.1(4) ?
N2 C8 C9 C10 . . . . -176.0(2) ?
C2 C1 C6 C5 . . . . 0.7(4) ?
C7 C1 C6 C5 . . . . -178.7(2) ?
C10 C9 C14 C13 . . . . -1.2(4) ?
C8 C9 C14 C13 . . . . 178.6(2) ?
C12 C13 C14 C9 . . . . 0.8(4) ?
C14 C13 C12 C11 . . . . -0.1(4) ?
C14 C13 C12 Cl1 . . . . -179.8(2) ?
C1 C6 C5 C4 . . . . 1.0(4) ?
C3 C4 C5 C6 . . . . -2.0(4) ?
C14 C9 C10 C11 . . . . 0.9(4) ?
C8 C9 C10 C11 . . . . -178.9(3) ?
C13 C12 C11 C10 . . . . -0.2(4) ?
Cl1 C12 C11 C10 . . . . 179.5(2) ?
C9 C10 C11 C12 . . . . -0.2(5) ?

loop_
_cod_related_entry_id
_cod_related_entry_database
_cod_related_entry_code
1 ChemSpider 5278811
